data_4086507
loop_
_publ_author_name
'Li, Jianfeng'
'Ma, Bing'
'Cui, Chunming'

_publ_section_title
;
 Selective Silylation of Nitriles with an NHC-Stabilized Silylene to
 1,2-Disilylimines and Subsequent Synthesis of Silaaziridines
;
_journal_issue 10
_journal_name_full Organometallics
_journal_page_first 1358
_journal_paper_doi 10.1021/acs.organomet.6b00152
_journal_volume 35
_journal_year 2016
_chemical_formula_moiety 'C33 H51 Cl N4 Si2'
_chemical_formula_sum 'C33 H51 Cl N4 Si2'
_chemical_formula_weight 595.41
_chemical_name_systematic
; 
 ? 
;
_space_group_IT_number 2
_symmetry_cell_setting triclinic
_symmetry_space_group_name_Hall '-P 1'
_symmetry_space_group_name_H-M 'P -1'
_atom_sites_solution_hydrogens geom
_atom_sites_solution_primary direct
_atom_sites_solution_secondary difmap
_audit_creation_method SHELXL-97
_cell_angle_alpha 100.280(13)
_cell_angle_beta 91.594(5)
_cell_angle_gamma 101.848(15)
_cell_formula_units_Z 2
_cell_length_a 11.571(4)
_cell_length_b 12.215(4)
_cell_length_c 12.525(4)
_cell_measurement_reflns_used 2290
_cell_measurement_temperature 113(2)
_cell_measurement_theta_max 72.3
_cell_measurement_theta_min 27.6
_cell_volume 1700.9(10)
_computing_cell_refinement CrystalClear
_computing_data_collection CrystalClear
_computing_data_reduction CrystalClear
_computing_molecular_graphics 'Bruker SHELXTL'
_computing_publication_material 'CrystalStructure 3.8'
_computing_structure_refinement 'SHELXL-97 (Sheldrick, 1997)'
_computing_structure_solution 'SHELXS-97 (Sheldrick, 1990)'
_diffrn_ambient_temperature 113(2)
_diffrn_detector_area_resol_mean 14.63
_diffrn_measured_fraction_theta_full 0.951
_diffrn_measured_fraction_theta_max 0.951
_diffrn_measurement_device_type 'Bruker P4'
_diffrn_measurement_method '\w scans'
_diffrn_radiation_monochromator graphite
_diffrn_radiation_source 'fine-focus sealed tube'
_diffrn_radiation_type CuK\a
_diffrn_radiation_wavelength 1.54178
_diffrn_reflns_av_R_equivalents 0.0541
_diffrn_reflns_av_sigmaI/netI 0.0435
_diffrn_reflns_limit_h_max 14
_diffrn_reflns_limit_h_min -14
_diffrn_reflns_limit_k_max 14
_diffrn_reflns_limit_k_min -14
_diffrn_reflns_limit_l_max 15
_diffrn_reflns_limit_l_min -14
_diffrn_reflns_number 22017
_diffrn_reflns_theta_full 72.48
_diffrn_reflns_theta_max 72.48
_diffrn_reflns_theta_min 3.59
_diffrn_standards_decay_% 0
_diffrn_standards_interval_count 0
_diffrn_standards_interval_time 0
_diffrn_standards_number 0
_exptl_absorpt_coefficient_mu 1.866
_exptl_absorpt_correction_T_max 0.7299
_exptl_absorpt_correction_T_min 0.6843
_exptl_absorpt_correction_type multi-scan
_exptl_crystal_colour Red
_exptl_crystal_density_diffrn 1.163
_exptl_crystal_density_method 'not measured'
_exptl_crystal_description Prism
_exptl_crystal_F_000 644
_exptl_crystal_size_max 0.22
_exptl_crystal_size_mid 0.20
_exptl_crystal_size_min 0.18
_refine_diff_density_max 0.441
_refine_diff_density_min -0.560
_refine_diff_density_rms 0.124
_refine_ls_extinction_coef 0.0122(7)
_refine_ls_extinction_expression Fc^*^=kFc[1+0.001xFc^2^\l^3^/sin(2\q)]^-1/4^
_refine_ls_extinction_method SHELXL
_refine_ls_goodness_of_fit_ref 1.098
_refine_ls_hydrogen_treatment constr
_refine_ls_matrix_type full
_refine_ls_number_parameters 375
_refine_ls_number_reflns 6423
_refine_ls_number_restraints 0
_refine_ls_restrained_S_all 1.098
_refine_ls_R_factor_all 0.0517
_refine_ls_R_factor_gt 0.0479
_refine_ls_shift/su_max 0.001
_refine_ls_shift/su_mean 0.000
_refine_ls_structure_factor_coef Fsqd
_refine_ls_weighting_details 'calc w=1/[\s^2^(Fo^2^)+(0.0802P)^2^+0.0000P] where P=(Fo^2^+2Fc^2^)/3'
_refine_ls_weighting_scheme calc
_refine_ls_wR_factor_gt 0.1148
_refine_ls_wR_factor_ref 0.1197
_reflns_number_gt 5601
_reflns_number_total 6423
_reflns_threshold_expression >2sigma(I)
_cod_data_source_file om6b00152_si_002.cif
_cod_data_source_block shelx
_cod_depositor_comments
;
The following automatic conversions were performed:

'_exptl_absorpt_correction_type' value 'Multi-scan' changed to
'multi-scan' according to the built-in table from CIF Core dictionary
named 'cif_core.dic' version 2.4.1 from 2010-06-29.

Automatic conversion script
Id: cif_fix_values 4624 2016-04-14 12:54:50Z antanas 
;
_cod_original_cell_volume 1700.9(9)
_cod_original_sg_symbol_H-M P-1
_cod_database_code 4086507

loop_
_symmetry_equiv_pos_as_xyz
'x, y, z'
'-x, -y, -z'

loop_
_atom_site_label
_atom_site_type_symbol
_atom_site_fract_x
_atom_site_fract_y
_atom_site_fract_z
_atom_site_U_iso_or_equiv
_atom_site_adp_type
_atom_site_occupancy
_atom_site_symmetry_multiplicity
_atom_site_calc_flag
_atom_site_refinement_flags
_atom_site_disorder_assembly
_atom_site_disorder_group
Cl1 Cl 0.36071(3) 0.18605(3) 0.96253(3) 0.02541(13) Uani 1 1 d . . .
Si1 Si 0.36610(3) 0.18407(3) 0.79237(3) 0.01791(13) Uani 1 1 d . . .
Si2 Si 0.30410(4) -0.17741(3) 0.61315(3) 0.02167(13) Uani 1 1 d . . .
N1 N 0.28295(12) 0.25248(11) 0.74313(11) 0.0238(3) Uani 1 1 d . . .
N2 N 0.58350(11) 0.34605(10) 0.75641(10) 0.0180(3) Uani 1 1 d . . .
N3 N 0.62349(11) 0.19383(11) 0.80150(10) 0.0198(3) Uani 1 1 d . . .
N4 N 0.35376(11) 0.04441(11) 0.72739(10) 0.0203(3) Uani 1 1 d . . .
C1 C 0.22332(12) 0.32378(12) 0.70512(12) 0.0185(3) Uani 1 1 d . . .
C2 C 0.19397(13) 0.31092(13) 0.59120(12) 0.0203(3) Uani 1 1 d . . .
C3 C 0.13086(13) 0.38307(14) 0.55448(13) 0.0237(3) Uani 1 1 d . . .
H3 H 0.1120 0.3738 0.4786 0.028 Uiso 1 1 calc R . .
C4 C 0.09417(13) 0.46880(14) 0.62521(13) 0.0240(3) Uani 1 1 d . . .
H4 H 0.0482 0.5155 0.5986 0.029 Uiso 1 1 calc R . .
C5 C 0.12615(13) 0.48471(13) 0.73569(13) 0.0229(3) Uani 1 1 d . . .
H5 H 0.1027 0.5440 0.7844 0.028 Uiso 1 1 calc R . .
C6 C 0.19152(12) 0.41598(12) 0.77662(12) 0.0193(3) Uani 1 1 d . . .
C7 C 0.23170(15) 0.21658(14) 0.51289(13) 0.0270(4) Uani 1 1 d . . .
H7 H 0.3085 0.2063 0.5439 0.032 Uiso 1 1 calc R . .
C8 C 0.14278(18) 0.10358(15) 0.50404(16) 0.0384(4) Uani 1 1 d . . .
H8A H 0.1316 0.0855 0.5767 0.058 Uiso 1 1 calc R . .
H8B H 0.1728 0.0430 0.4584 0.058 Uiso 1 1 calc R . .
H8C H 0.0670 0.1097 0.4713 0.058 Uiso 1 1 calc R . .
C9 C 0.2533(2) 0.24554(18) 0.39958(15) 0.0413(5) Uani 1 1 d . . .
H9A H 0.1779 0.2476 0.3632 0.062 Uiso 1 1 calc R . .
H9B H 0.2887 0.1874 0.3563 0.062 Uiso 1 1 calc R . .
H9C H 0.3072 0.3201 0.4070 0.062 Uiso 1 1 calc R . .
C10 C 0.22852(14) 0.43615(13) 0.89717(12) 0.0233(3) Uani 1 1 d . . .
H10 H 0.3046 0.4104 0.9037 0.028 Uiso 1 1 calc R . .
C11 C 0.13823(16) 0.36429(16) 0.95720(14) 0.0324(4) Uani 1 1 d . . .
H11A H 0.0646 0.3922 0.9585 0.049 Uiso 1 1 calc R . .
H11B H 0.1698 0.3700 1.0319 0.049 Uiso 1 1 calc R . .
H11C H 0.1224 0.2846 0.9197 0.049 Uiso 1 1 calc R . .
C12 C 0.25161(18) 0.56187(15) 0.95184(14) 0.0347(4) Uani 1 1 d . . .
H12A H 0.3056 0.6074 0.9096 0.052 Uiso 1 1 calc R . .
H12B H 0.2874 0.5712 1.0256 0.052 Uiso 1 1 calc R . .
H12C H 0.1767 0.5874 0.9553 0.052 Uiso 1 1 calc R . .
C13 C 0.53378(13) 0.24648(12) 0.78668(11) 0.0186(3) Uani 1 1 d . . .
C14 C 0.70488(13) 0.35438(13) 0.74931(12) 0.0211(3) Uani 1 1 d . . .
C15 C 0.72991(13) 0.25889(13) 0.77758(12) 0.0230(3) Uani 1 1 d . . .
C16 C 0.51619(13) 0.43282(13) 0.73789(12) 0.0214(3) Uani 1 1 d . . .
H16 H 0.4333 0.4047 0.7566 0.026 Uiso 1 1 calc R . .
C17 C 0.50932(16) 0.44216(15) 0.61862(14) 0.0298(4) Uani 1 1 d . . .
H17A H 0.5880 0.4758 0.5981 0.045 Uiso 1 1 calc R . .
H17B H 0.4541 0.4906 0.6069 0.045 Uiso 1 1 calc R . .
H17C H 0.4815 0.3661 0.5740 0.045 Uiso 1 1 calc R . .
C18 C 0.56256(17) 0.54694(15) 0.81411(15) 0.0321(4) Uani 1 1 d . . .
H18A H 0.5728 0.5343 0.8886 0.048 Uiso 1 1 calc R . .
H18B H 0.5058 0.5961 0.8115 0.048 Uiso 1 1 calc R . .
H18C H 0.6388 0.5837 0.7912 0.048 Uiso 1 1 calc R . .
C19 C 0.78892(14) 0.45225(14) 0.71927(14) 0.0285(4) Uani 1 1 d . . .
H19A H 0.7987 0.5185 0.7784 0.043 Uiso 1 1 calc R . .
H19B H 0.7576 0.4707 0.6527 0.043 Uiso 1 1 calc R . .
H19C H 0.8657 0.4319 0.7069 0.043 Uiso 1 1 calc R . .
C20 C 0.84762(15) 0.22711(16) 0.78192(16) 0.0338(4) Uani 1 1 d . . .
H20A H 0.9084 0.2881 0.7632 0.051 Uiso 1 1 calc R . .
H20B H 0.8451 0.1563 0.7299 0.051 Uiso 1 1 calc R . .
H20C H 0.8667 0.2161 0.8555 0.051 Uiso 1 1 calc R . .
C21 C 0.60711(14) 0.08897(13) 0.84969(13) 0.0231(3) Uani 1 1 d . . .
H21 H 0.5200 0.0627 0.8546 0.028 Uiso 1 1 calc R . .
C22 C 0.64846(16) -0.00767(14) 0.77757(15) 0.0311(4) Uani 1 1 d . . .
H22A H 0.6141 -0.0176 0.7032 0.047 Uiso 1 1 calc R . .
H22B H 0.6229 -0.0782 0.8054 0.047 Uiso 1 1 calc R . .
H22C H 0.7350 0.0106 0.7777 0.047 Uiso 1 1 calc R . .
C23 C 0.66253(18) 0.11645(16) 0.96526(14) 0.0339(4) Uani 1 1 d . . .
H23A H 0.7487 0.1396 0.9641 0.051 Uiso 1 1 calc R . .
H23B H 0.6427 0.0489 0.9987 0.051 Uiso 1 1 calc R . .
H23C H 0.6320 0.1787 1.0075 0.051 Uiso 1 1 calc R . .
C24 C 0.27902(13) -0.05082(13) 0.71897(12) 0.0200(3) Uani 1 1 d . . .
C25 C 0.16892(13) -0.07007(13) 0.77968(12) 0.0224(3) Uani 1 1 d . . .
C26 C 0.10008(14) 0.01153(14) 0.80155(14) 0.0269(3) Uani 1 1 d . . .
H26 H 0.1250 0.0840 0.7821 0.032 Uiso 1 1 calc R . .
C27 C -0.00522(15) -0.01350(17) 0.85194(15) 0.0335(4) Uani 1 1 d . . .
H27 H -0.0520 0.0423 0.8662 0.040 Uiso 1 1 calc R . .
C28 C -0.04303(15) -0.11825(17) 0.88168(15) 0.0347(4) Uani 1 1 d . . .
H28 H -0.1153 -0.1343 0.9158 0.042 Uiso 1 1 calc R . .
C29 C 0.02538(16) -0.19956(16) 0.86122(15) 0.0342(4) Uani 1 1 d . . .
H29 H 0.0010 -0.2712 0.8826 0.041 Uiso 1 1 calc R . .
C30 C 0.12983(15) -0.17582(15) 0.80925(13) 0.0269(3) Uani 1 1 d . . .
H30 H 0.1753 -0.2325 0.7936 0.032 Uiso 1 1 calc R . .
C31 C 0.15763(16) -0.24994(16) 0.54055(15) 0.0347(4) Uani 1 1 d . . .
H31A H 0.1296 -0.1984 0.4991 0.052 Uiso 1 1 calc R . .
H31B H 0.1004 -0.2704 0.5937 0.052 Uiso 1 1 calc R . .
H31C H 0.1661 -0.3190 0.4907 0.052 Uiso 1 1 calc R . .
C32 C 0.37352(16) -0.27571(15) 0.67972(16) 0.0331(4) Uani 1 1 d . . .
H32A H 0.4190 -0.3160 0.6273 0.050 Uiso 1 1 calc R . .
H32B H 0.3115 -0.3311 0.7048 0.050 Uiso 1 1 calc R . .
H32C H 0.4264 -0.2316 0.7419 0.050 Uiso 1 1 calc R . .
C33 C 0.40319(17) -0.12365(16) 0.51160(15) 0.0348(4) Uani 1 1 d . . .
H33A H 0.4828 -0.0910 0.5463 0.052 Uiso 1 1 calc R . .
H33B H 0.3725 -0.0649 0.4829 0.052 Uiso 1 1 calc R . .
H33C H 0.4067 -0.1866 0.4520 0.052 Uiso 1 1 calc R . .

loop_
_atom_site_aniso_label
_atom_site_aniso_U_11
_atom_site_aniso_U_22
_atom_site_aniso_U_33
_atom_site_aniso_U_23
_atom_site_aniso_U_13
_atom_site_aniso_U_12
Cl1 0.0349(2) 0.0236(2) 0.0196(2) 0.00616(14) 0.00334(14) 0.00874(16)
Si1 0.0219(2) 0.0136(2) 0.0185(2) 0.00299(15) -0.00034(14) 0.00464(16)
Si2 0.0255(2) 0.0147(2) 0.0232(2) 0.00148(16) 0.00183(16) 0.00222(16)
N1 0.0272(7) 0.0183(6) 0.0273(7) 0.0049(5) -0.0026(5) 0.0079(5)
N2 0.0217(6) 0.0150(6) 0.0179(6) 0.0028(5) 0.0003(4) 0.0057(5)
N3 0.0219(6) 0.0165(6) 0.0213(6) 0.0036(5) -0.0031(5) 0.0053(5)
N4 0.0238(6) 0.0156(6) 0.0216(6) 0.0033(5) -0.0033(5) 0.0055(5)
C1 0.0168(6) 0.0143(7) 0.0241(7) 0.0049(6) -0.0010(5) 0.0018(5)
C2 0.0197(7) 0.0172(7) 0.0224(7) 0.0022(6) -0.0008(5) 0.0018(6)
C3 0.0226(7) 0.0252(8) 0.0222(7) 0.0050(6) -0.0033(5) 0.0025(6)
C4 0.0217(7) 0.0216(8) 0.0309(8) 0.0090(6) -0.0026(6) 0.0064(6)
C5 0.0228(7) 0.0185(7) 0.0285(8) 0.0044(6) 0.0023(6) 0.0066(6)
C6 0.0195(7) 0.0169(7) 0.0210(7) 0.0041(6) 0.0007(5) 0.0023(6)
C7 0.0311(8) 0.0236(8) 0.0245(8) -0.0016(6) 0.0006(6) 0.0074(7)
C8 0.0474(11) 0.0216(9) 0.0412(10) -0.0032(7) -0.0019(8) 0.0042(8)
C9 0.0602(12) 0.0374(10) 0.0267(9) 0.0000(8) 0.0078(8) 0.0156(9)
C10 0.0264(7) 0.0223(8) 0.0209(7) 0.0036(6) 0.0020(6) 0.0051(6)
C11 0.0357(9) 0.0349(9) 0.0260(8) 0.0094(7) 0.0041(7) 0.0031(8)
C12 0.0505(11) 0.0257(9) 0.0248(8) -0.0010(7) -0.0014(7) 0.0067(8)
C13 0.0243(7) 0.0149(7) 0.0161(7) 0.0013(5) -0.0016(5) 0.0048(6)
C14 0.0225(7) 0.0208(7) 0.0189(7) 0.0005(6) 0.0005(5) 0.0050(6)
C15 0.0238(7) 0.0205(7) 0.0231(7) 0.0003(6) -0.0022(6) 0.0048(6)
C16 0.0251(7) 0.0160(7) 0.0247(8) 0.0058(6) -0.0008(6) 0.0064(6)
C17 0.0361(9) 0.0279(9) 0.0268(8) 0.0104(7) -0.0029(6) 0.0066(7)
C18 0.0404(9) 0.0210(8) 0.0345(9) -0.0001(7) -0.0030(7) 0.0108(7)
C19 0.0271(8) 0.0250(8) 0.0318(9) 0.0043(7) 0.0060(6) 0.0025(7)
C20 0.0240(8) 0.0317(9) 0.0460(10) 0.0062(8) -0.0017(7) 0.0082(7)
C21 0.0273(8) 0.0159(7) 0.0273(8) 0.0060(6) -0.0056(6) 0.0068(6)
C22 0.0367(9) 0.0198(8) 0.0377(9) 0.0017(7) -0.0039(7) 0.0120(7)
C23 0.0473(10) 0.0249(8) 0.0298(9) 0.0074(7) -0.0112(7) 0.0082(8)
C24 0.0235(7) 0.0156(7) 0.0215(7) 0.0054(6) -0.0040(5) 0.0048(6)
C25 0.0242(7) 0.0212(8) 0.0205(7) 0.0019(6) -0.0029(5) 0.0039(6)
C26 0.0264(8) 0.0237(8) 0.0302(8) 0.0040(7) -0.0007(6) 0.0062(6)
C27 0.0283(8) 0.0355(10) 0.0376(9) 0.0029(8) 0.0025(7) 0.0120(7)
C28 0.0275(8) 0.0422(11) 0.0328(9) 0.0061(8) 0.0061(7) 0.0041(8)
C29 0.0361(9) 0.0313(9) 0.0347(9) 0.0106(7) 0.0073(7) 0.0021(8)
C30 0.0303(8) 0.0244(8) 0.0279(8) 0.0074(6) 0.0048(6) 0.0072(7)
C31 0.0377(9) 0.0278(9) 0.0321(9) -0.0007(7) -0.0041(7) -0.0014(7)
C32 0.0326(9) 0.0231(8) 0.0460(10) 0.0079(7) 0.0076(7) 0.0099(7)
C33 0.0400(9) 0.0310(9) 0.0294(9) 0.0045(7) 0.0083(7) -0.0015(8)

loop_
_atom_type_symbol
_atom_type_description
_atom_type_scat_dispersion_real
_atom_type_scat_dispersion_imag
_atom_type_scat_source
C C 0.0181 0.0091 'International Tables Vol C Tables 4.2.6.8 and 6.1.1.4'
H H 0.0000 0.0000 'International Tables Vol C Tables 4.2.6.8 and 6.1.1.4'
N N 0.0311 0.0180 'International Tables Vol C Tables 4.2.6.8 and 6.1.1.4'
Si Si 0.2541 0.3302 'International Tables Vol C Tables 4.2.6.8 and 6.1.1.4'
Cl Cl 0.3639 0.7018 'International Tables Vol C Tables 4.2.6.8 and 6.1.1.4'

loop_
_geom_angle_atom_site_label_1
_geom_angle_atom_site_label_2
_geom_angle_atom_site_label_3
_geom_angle
_geom_angle_site_symmetry_1
_geom_angle_site_symmetry_3
N1 Si1 N4 115.86(7) . .
N1 Si1 C13 113.93(7) . .
N4 Si1 C13 101.77(6) . .
N1 Si1 Cl1 116.11(5) . .
N4 Si1 Cl1 107.85(5) . .
C13 Si1 Cl1 99.17(5) . .
C33 Si2 C31 107.77(9) . .
C33 Si2 C32 108.89(9) . .
C31 Si2 C32 112.37(9) . .
C33 Si2 C24 109.40(8) . .
C31 Si2 C24 107.51(8) . .
C32 Si2 C24 110.82(8) . .
C1 N1 Si1 172.31(11) . .
C13 N2 C14 109.93(13) . .
C13 N2 C16 123.65(12) . .
C14 N2 C16 126.39(12) . .
C13 N3 C15 110.04(13) . .
C13 N3 C21 122.43(13) . .
C15 N3 C21 127.12(13) . .
C24 N4 Si1 137.42(12) . .
N1 C1 C6 121.23(13) . .
N1 C1 C2 120.75(13) . .
C6 C1 C2 117.99(14) . .
C3 C2 C1 119.75(14) . .
C3 C2 C7 121.26(14) . .
C1 C2 C7 118.99(14) . .
C2 C3 C4 121.98(14) . .
C2 C3 H3 119.0 . .
C4 C3 H3 119.0 . .
C3 C4 C5 118.65(15) . .
C3 C4 H4 120.7 . .
C5 C4 H4 120.7 . .
C6 C5 C4 121.65(14) . .
C6 C5 H5 119.2 . .
C4 C5 H5 119.2 . .
C5 C6 C1 119.81(13) . .
C5 C6 C10 121.11(13) . .
C1 C6 C10 119.07(14) . .
C2 C7 C8 111.22(14) . .
C2 C7 C9 113.07(15) . .
C8 C7 C9 110.58(15) . .
C2 C7 H7 107.2 . .
C8 C7 H7 107.2 . .
C9 C7 H7 107.2 . .
C7 C8 H8A 109.5 . .
C7 C8 H8B 109.5 . .
H8A C8 H8B 109.5 . .
C7 C8 H8C 109.5 . .
H8A C8 H8C 109.5 . .
H8B C8 H8C 109.5 . .
C7 C9 H9A 109.5 . .
C7 C9 H9B 109.5 . .
H9A C9 H9B 109.5 . .
C7 C9 H9C 109.5 . .
H9A C9 H9C 109.5 . .
H9B C9 H9C 109.5 . .
C6 C10 C11 111.22(13) . .
C6 C10 C12 113.15(14) . .
C11 C10 C12 110.52(14) . .
C6 C10 H10 107.2 . .
C11 C10 H10 107.2 . .
C12 C10 H10 107.2 . .
C10 C11 H11A 109.5 . .
C10 C11 H11B 109.5 . .
H11A C11 H11B 109.5 . .
C10 C11 H11C 109.5 . .
H11A C11 H11C 109.5 . .
H11B C11 H11C 109.5 . .
C10 C12 H12A 109.5 . .
C10 C12 H12B 109.5 . .
H12A C12 H12B 109.5 . .
C10 C12 H12C 109.5 . .
H12A C12 H12C 109.5 . .
H12B C12 H12C 109.5 . .
N3 C13 N2 106.26(12) . .
N3 C13 Si1 126.49(11) . .
N2 C13 Si1 126.95(11) . .
C15 C14 N2 106.83(13) . .
C15 C14 C19 127.89(15) . .
N2 C14 C19 125.26(15) . .
C14 C15 N3 106.90(13) . .
C14 C15 C20 127.55(15) . .
N3 C15 C20 125.54(15) . .
N2 C16 C17 111.32(13) . .
N2 C16 C18 111.92(13) . .
C17 C16 C18 113.44(14) . .
N2 C16 H16 106.6 . .
C17 C16 H16 106.6 . .
C18 C16 H16 106.6 . .
C16 C17 H17A 109.5 . .
C16 C17 H17B 109.5 . .
H17A C17 H17B 109.5 . .
C16 C17 H17C 109.5 . .
H17A C17 H17C 109.5 . .
H17B C17 H17C 109.5 . .
C16 C18 H18A 109.5 . .
C16 C18 H18B 109.5 . .
H18A C18 H18B 109.5 . .
C16 C18 H18C 109.5 . .
H18A C18 H18C 109.5 . .
H18B C18 H18C 109.5 . .
C14 C19 H19A 109.5 . .
C14 C19 H19B 109.5 . .
H19A C19 H19B 109.5 . .
C14 C19 H19C 109.5 . .
H19A C19 H19C 109.5 . .
H19B C19 H19C 109.5 . .
C15 C20 H20A 109.5 . .
C15 C20 H20B 109.5 . .
H20A C20 H20B 109.5 . .
C15 C20 H20C 109.5 . .
H20A C20 H20C 109.5 . .
H20B C20 H20C 109.5 . .
N3 C21 C23 110.56(13) . .
N3 C21 C22 112.39(13) . .
C23 C21 C22 113.44(14) . .
N3 C21 H21 106.7 . .
C23 C21 H21 106.7 . .
C22 C21 H21 106.7 . .
C21 C22 H22A 109.5 . .
C21 C22 H22B 109.5 . .
H22A C22 H22B 109.5 . .
C21 C22 H22C 109.5 . .
H22A C22 H22C 109.5 . .
H22B C22 H22C 109.5 . .
C21 C23 H23A 109.5 . .
C21 C23 H23B 109.5 . .
H23A C23 H23B 109.5 . .
C21 C23 H23C 109.5 . .
H23A C23 H23C 109.5 . .
H23B C23 H23C 109.5 . .
N4 C24 C25 125.42(14) . .
N4 C24 Si2 117.64(11) . .
C25 C24 Si2 116.82(10) . .
C26 C25 C30 118.72(15) . .
C26 C25 C24 122.17(14) . .
C30 C25 C24 118.99(14) . .
C27 C26 C25 119.80(16) . .
C27 C26 H26 120.1 . .
C25 C26 H26 120.1 . .
C28 C27 C26 121.16(17) . .
C28 C27 H27 119.4 . .
C26 C27 H27 119.4 . .
C27 C28 C29 119.46(16) . .
C27 C28 H28 120.3 . .
C29 C28 H28 120.3 . .
C28 C29 C30 119.70(17) . .
C28 C29 H29 120.1 . .
C30 C29 H29 120.1 . .
C29 C30 C25 121.13(17) . .
C29 C30 H30 119.4 . .
C25 C30 H30 119.4 . .
Si2 C31 H31A 109.5 . .
Si2 C31 H31B 109.5 . .
H31A C31 H31B 109.5 . .
Si2 C31 H31C 109.5 . .
H31A C31 H31C 109.5 . .
H31B C31 H31C 109.5 . .
Si2 C32 H32A 109.5 . .
Si2 C32 H32B 109.5 . .
H32A C32 H32B 109.5 . .
Si2 C32 H32C 109.5 . .
H32A C32 H32C 109.5 . .
H32B C32 H32C 109.5 . .
Si2 C33 H33A 109.5 . .
Si2 C33 H33B 109.5 . .
H33A C33 H33B 109.5 . .
Si2 C33 H33C 109.5 . .
H33A C33 H33C 109.5 . .
H33B C33 H33C 109.5 . .

loop_
_geom_bond_atom_site_label_1
_geom_bond_atom_site_label_2
_geom_bond_distance
_geom_bond_site_symmetry_2
Cl1 Si1 2.1298(8) .
Si1 N1 1.5766(14) .
Si1 N4 1.7294(14) .
Si1 C13 1.9418(16) .
Si2 C33 1.8531(18) .
Si2 C31 1.8692(18) .
Si2 C32 1.870(2) .
Si2 C24 1.9252(16) .
N1 C1 1.356(2) .
N2 C13 1.3576(19) .
N2 C14 1.3937(19) .
N2 C16 1.483(2) .
N3 C13 1.353(2) .
N3 C15 1.393(2) .
N3 C21 1.491(2) .
N4 C24 1.285(2) .
C1 C6 1.426(2) .
C1 C2 1.431(2) .
C2 C3 1.383(2) .
C2 C7 1.519(2) .
C3 C4 1.391(2) .
C3 H3 0.9500 .
C4 C5 1.391(2) .
C4 H4 0.9500 .
C5 C6 1.390(2) .
C5 H5 0.9500 .
C6 C10 1.520(2) .
C7 C8 1.527(2) .
C7 C9 1.538(3) .
C7 H7 1.0000 .
C8 H8A 0.9800 .
C8 H8B 0.9800 .
C8 H8C 0.9800 .
C9 H9A 0.9800 .
C9 H9B 0.9800 .
C9 H9C 0.9800 .
C10 C11 1.526(2) .
C10 C12 1.531(2) .
C10 H10 1.0000 .
C11 H11A 0.9800 .
C11 H11B 0.9800 .
C11 H11C 0.9800 .
C12 H12A 0.9800 .
C12 H12B 0.9800 .
C12 H12C 0.9800 .
C14 C15 1.360(2) .
C14 C19 1.490(2) .
C15 C20 1.493(2) .
C16 C17 1.519(2) .
C16 C18 1.527(2) .
C16 H16 1.0000 .
C17 H17A 0.9800 .
C17 H17B 0.9800 .
C17 H17C 0.9800 .
C18 H18A 0.9800 .
C18 H18B 0.9800 .
C18 H18C 0.9800 .
C19 H19A 0.9800 .
C19 H19B 0.9800 .
C19 H19C 0.9800 .
C20 H20A 0.9800 .
C20 H20B 0.9800 .
C20 H20C 0.9800 .
C21 C23 1.518(2) .
C21 C22 1.521(2) .
C21 H21 1.0000 .
C22 H22A 0.9800 .
C22 H22B 0.9800 .
C22 H22C 0.9800 .
C23 H23A 0.9800 .
C23 H23B 0.9800 .
C23 H23C 0.9800 .
C24 C25 1.500(2) .
C25 C26 1.394(2) .
C25 C30 1.397(2) .
C26 C27 1.391(2) .
C26 H26 0.9500 .
C27 C28 1.384(3) .
C27 H27 0.9500 .
C28 C29 1.386(3) .
C28 H28 0.9500 .
C29 C30 1.391(2) .
C29 H29 0.9500 .
C30 H30 0.9500 .
C31 H31A 0.9800 .
C31 H31B 0.9800 .
C31 H31C 0.9800 .
C32 H32A 0.9800 .
C32 H32B 0.9800 .
C32 H32C 0.9800 .
C33 H33A 0.9800 .
C33 H33B 0.9800 .
C33 H33C 0.9800 .

loop_
_geom_torsion_atom_site_label_1
_geom_torsion_atom_site_label_2
_geom_torsion_atom_site_label_3
_geom_torsion_atom_site_label_4
_geom_torsion
_geom_torsion_site_symmetry_1
_geom_torsion_site_symmetry_2
_geom_torsion_site_symmetry_3
_geom_torsion_site_symmetry_4
N4 Si1 N1 C1 -147.6(9) . . . .
C13 Si1 N1 C1 -30.0(9) . . . .
Cl1 Si1 N1 C1 84.3(9) . . . .
N1 Si1 N4 C24 -72.84(18) . . . .
C13 Si1 N4 C24 163.00(16) . . . .
Cl1 Si1 N4 C24 59.22(17) . . . .
Si1 N1 C1 C6 -62.4(9) . . . .
Si1 N1 C1 C2 115.4(9) . . . .
N1 C1 C2 C3 178.60(13) . . . .
C6 C1 C2 C3 -3.5(2) . . . .
N1 C1 C2 C7 -0.6(2) . . . .
C6 C1 C2 C7 177.32(12) . . . .
C1 C2 C3 C4 -0.1(2) . . . .
C7 C2 C3 C4 179.05(14) . . . .
C2 C3 C4 C5 2.5(2) . . . .
C3 C4 C5 C6 -1.2(2) . . . .
C4 C5 C6 C1 -2.5(2) . . . .
C4 C5 C6 C10 178.46(14) . . . .
N1 C1 C6 C5 -177.36(13) . . . .
C2 C1 C6 C5 4.75(19) . . . .
N1 C1 C6 C10 1.7(2) . . . .
C2 C1 C6 C10 -176.15(12) . . . .
C3 C2 C7 C8 -95.10(18) . . . .
C1 C2 C7 C8 84.06(18) . . . .
C3 C2 C7 C9 30.0(2) . . . .
C1 C2 C7 C9 -150.84(15) . . . .
C5 C6 C10 C11 92.82(18) . . . .
C1 C6 C10 C11 -86.26(17) . . . .
C5 C6 C10 C12 -32.3(2) . . . .
C1 C6 C10 C12 148.65(14) . . . .
C15 N3 C13 N2 -1.65(15) . . . .
C21 N3 C13 N2 171.51(12) . . . .
C15 N3 C13 Si1 172.34(10) . . . .
C21 N3 C13 Si1 -14.49(19) . . . .
C14 N2 C13 N3 1.64(15) . . . .
C16 N2 C13 N3 -176.52(12) . . . .
C14 N2 C13 Si1 -172.32(10) . . . .
C16 N2 C13 Si1 9.52(19) . . . .
N1 Si1 C13 N3 -165.32(12) . . . .
N4 Si1 C13 N3 -39.88(13) . . . .
Cl1 Si1 C13 N3 70.66(12) . . . .
N1 Si1 C13 N2 7.46(15) . . . .
N4 Si1 C13 N2 132.90(12) . . . .
Cl1 Si1 C13 N2 -116.56(12) . . . .
C13 N2 C14 C15 -1.02(16) . . . .
C16 N2 C14 C15 177.08(13) . . . .
C13 N2 C14 C19 -179.43(14) . . . .
C16 N2 C14 C19 -1.3(2) . . . .
N2 C14 C15 N3 -0.01(16) . . . .
C19 C14 C15 N3 178.35(14) . . . .
N2 C14 C15 C20 179.48(15) . . . .
C19 C14 C15 C20 -2.2(3) . . . .
C13 N3 C15 C14 1.05(16) . . . .
C21 N3 C15 C14 -171.72(13) . . . .
C13 N3 C15 C20 -178.46(15) . . . .
C21 N3 C15 C20 8.8(2) . . . .
C13 N2 C16 C17 -112.22(15) . . . .
C14 N2 C16 C17 69.92(18) . . . .
C13 N2 C16 C18 119.65(15) . . . .
C14 N2 C16 C18 -58.20(19) . . . .
C13 N3 C21 C23 -106.25(16) . . . .
C15 N3 C21 C23 65.7(2) . . . .
C13 N3 C21 C22 125.87(15) . . . .
C15 N3 C21 C22 -62.19(19) . . . .
Si1 N4 C24 C25 -5.4(3) . . . .
Si1 N4 C24 Si2 170.35(10) . . . .
C33 Si2 C24 N4 -19.37(15) . . . .
C31 Si2 C24 N4 -136.13(13) . . . .
C32 Si2 C24 N4 100.70(13) . . . .
C33 Si2 C24 C25 156.75(12) . . . .
C31 Si2 C24 C25 39.99(14) . . . .
C32 Si2 C24 C25 -83.17(13) . . . .
N4 C24 C25 C26 37.1(2) . . . .
Si2 C24 C25 C26 -138.70(13) . . . .
N4 C24 C25 C30 -147.08(16) . . . .
Si2 C24 C25 C30 37.13(18) . . . .
C30 C25 C26 C27 0.0(2) . . . .
C24 C25 C26 C27 175.86(15) . . . .
C25 C26 C27 C28 0.4(3) . . . .
C26 C27 C28 C29 0.2(3) . . . .
C27 C28 C29 C30 -1.2(3) . . . .
C28 C29 C30 C25 1.7(3) . . . .
C26 C25 C30 C29 -1.1(2) . . . .
C24 C25 C30 C29 -177.05(15) . . . .
